data_7010693
loop_
_publ_author_name
'Hughes, Russell P.'
'Lindner, Danielle C.'
'Smith, Jeremy M.'
'Zhang, Donghui'
'Incarvito, Christopher D.'
'Lam, Kin-Chung'
'Liable-Sands, Louise M.'
'Sommer, Roger D.'
'Rheingold, Arnold L.'

_publ_section_title
;
 Water, water, everywhere.&#x2020; Synthesis and structures of
 perfluoroalkyl rhodium and iridium(III) compounds containing water
 ligands
;
_journal_issue 15
_journal_name_full 'Journal of the Chemical Society, Dalton Transactions'
_journal_page_first 2270
_journal_paper_doi 10.1039/b102482p
_journal_year 2001
_chemical_formula_sum 'C16.5 H27 B Cl F11 Ir O P'
_chemical_formula_weight 719.81
_chemical_name_systematic
; 
? 
;
_space_group_IT_number 92
_symmetry_space_group_name_Hall 'P 4abw 2nw'
_symmetry_space_group_name_H-M 'P 41 21 2'
_atom_sites_solution_hydrogens geom
_atom_sites_solution_primary direct
_atom_sites_solution_secondary difmap
_audit_creation_method SHELXL
_cell_angle_alpha 90.00
_cell_angle_beta 90.00
_cell_angle_gamma 90.00
_cell_formula_units_Z 8
_cell_length_a 13.7243(4)
_cell_length_b 13.7243(4)
_cell_length_c 26.0997(7)
_cell_measurement_temperature 198(2)
_cell_volume 4916.0(2)
_computing_structure_refinement 'SHELXL-93 (Sheldrick, 1993)'
_computing_structure_solution 'SHELXS-86 (Sheldrick, 1990)'
_diffrn_ambient_temperature 198(2)
_diffrn_radiation_monochromator graphite
_diffrn_radiation_source 'fine-focus sealed tube'
_diffrn_radiation_type MoK\a
_diffrn_radiation_wavelength 0.71073
_diffrn_reflns_av_R_equivalents 0.1173
_diffrn_reflns_av_sigmaI/netI 0.0964
_diffrn_reflns_limit_h_max 18
_diffrn_reflns_limit_h_min -17
_diffrn_reflns_limit_k_max 17
_diffrn_reflns_limit_k_min -17
_diffrn_reflns_limit_l_max 33
_diffrn_reflns_limit_l_min -30
_diffrn_reflns_number 15628
_diffrn_reflns_theta_max 24.00
_diffrn_reflns_theta_min 1.68
_exptl_absorpt_coefficient_mu 5.696
_exptl_crystal_density_diffrn 1.945
_exptl_crystal_F_000 2776
_exptl_crystal_size_max 0.25
_exptl_crystal_size_mid 0.15
_exptl_crystal_size_min 0.04
_refine_diff_density_max 0.661
_refine_diff_density_min -1.260
_refine_diff_density_rms 0.147
_refine_ls_abs_structure_details 'Flack H D (1983), Acta Cryst. A39, 876-881'
_refine_ls_abs_structure_Flack 0.01(2)
_refine_ls_extinction_method none
_refine_ls_goodness_of_fit_all 1.084
_refine_ls_goodness_of_fit_obs 1.110
_refine_ls_matrix_type full
_refine_ls_number_parameters 321
_refine_ls_number_reflns 3844
_refine_ls_number_restraints 0
_refine_ls_restrained_S_all 1.091
_refine_ls_restrained_S_obs 1.110
_refine_ls_R_factor_all 0.0883
_refine_ls_R_factor_obs 0.0517
_refine_ls_shift/esd_max -0.045
_refine_ls_shift/esd_mean 0.003
_refine_ls_structure_factor_coef Fsqd
_refine_ls_weighting_details 'w=1/[\s^2^(Fo^2^)+(0.0300P)^2^+0.0000P] where P=(Fo^2^+2Fc^2^)/3'
_refine_ls_weighting_scheme calc
_refine_ls_wR_factor_all 0.1004
_refine_ls_wR_factor_obs 0.0868
_reflns_number_observed 2863
_reflns_number_total 3857
_reflns_observed_criterion >2sigma(I)
_cod_data_source_file b102482p.txt
_cod_data_source_block rph69
_cod_depositor_comments
;
The following automatic conversions were performed:

'_refine_ls_weighting_scheme' value 'calc
w=1/[\s^2^(Fo^2^)+(0.0300P)^2^+0.0000P] where P=(Fo^2^+2Fc^2^)/3' was
changed to 'calc'. New tag '_refine_ls_weighting_details' was
created. The value of the new tag was set to
'w=1/[\s^2^(Fo^2^)+(0.0300P)^2^+0.0000P] where P=(Fo^2^+2Fc^2^)/3'.

Automatic conversion script
Id: cif_fix_values 3143 2015-03-26 13:38:13Z robertas 
;
_cod_original_formula_sum 'C16.50 H27 B Cl F11 Ir O P'
_cod_database_code 7010693

loop_
_symmetry_equiv_pos_as_xyz
'x, y, z'
'-x, -y, z+1/2'
'-y+1/2, x+1/2, z+1/4'
'y+1/2, -x+1/2, z+3/4'
'-x+1/2, y+1/2, -z+1/4'
'x+1/2, -y+1/2, -z+3/4'
'y, x, -z'
'-y, -x, -z+1/2'

loop_
_atom_site_aniso_label
_atom_site_aniso_U_11
_atom_site_aniso_U_22
_atom_site_aniso_U_33
_atom_site_aniso_U_23
_atom_site_aniso_U_13
_atom_site_aniso_U_12
Ir1 0.0448(3) 0.0364(3) 0.0350(3) 0.0030(3) -0.0065(3) 0.0005(2)
P1 0.091(4) 0.053(3) 0.060(3) -0.006(2) -0.034(2) 0.003(2)
O1 0.093(8) 0.042(6) 0.049(7) 0.004(6) -0.008(8) 0.014(4)
F1 0.073(6) 0.086(7) 0.059(6) -0.019(5) 0.016(5) 0.019(5)
F2 0.043(6) 0.228(14) 0.115(10) -0.026(11) 0.005(6) 0.002(7)
F3 0.083(9) 0.207(15) 0.084(9) -0.070(10) -0.017(7) -0.005(9)
F4 0.114(10) 0.124(11) 0.158(13) 0.028(10) -0.091(9) -0.011(8)
F5 0.126(9) 0.052(6) 0.100(10) -0.007(6) 0.043(7) -0.014(6)
F6 0.103(10) 0.114(10) 0.156(13) 0.020(9) 0.084(9) -0.016(7)
F7 0.151(12) 0.093(9) 0.076(9) 0.045(7) -0.009(9) -0.028(8)
C1 0.065(11) 0.100(14) 0.026(7) 0.010(9) 0.014(8) 0.052(12)
C2 0.031(8) 0.076(11) 0.059(10) 0.024(9) -0.010(8) -0.010(7)
C3 0.024(8) 0.097(14) 0.071(12) -0.011(10) 0.004(7) 0.023(10)
C4 0.067(11) 0.044(9) 0.051(10) 0.020(7) 0.003(9) 0.030(9)
C5 0.056(10) 0.059(10) 0.026(8) 0.002(7) 0.013(8) 0.024(9)
C6 0.142(18) 0.110(17) 0.029(10) 0.012(10) -0.019(10) 0.037(13)
C7 0.101(17) 0.125(19) 0.076(14) 0.055(14) 0.010(12) -0.049(14)
C8 0.050(9) 0.113(15) 0.133(18) 0.064(18) -0.014(13) -0.010(9)
C9 0.068(10) 0.074(10) 0.056(11) -0.010(11) 0.026(11) 0.029(8)
C10 0.098(16) 0.087(14) 0.067(14) -0.048(12) 0.006(11) -0.013(12)
C11 0.061(10) 0.042(9) 0.046(10) 0.006(8) 0.025(8) 0.032(8)
C12 0.047(10) 0.110(15) 0.054(13) -0.010(14) -0.001(10) 0.007(10)
C13 0.060(13) 0.090(15) 0.079(16) -0.011(13) 0.028(13) -0.023(10)
C14 0.106(16) 0.098(15) 0.048(11) -0.002(11) -0.032(11) 0.033(10)
C15 0.143(19) 0.107(17) 0.046(11) -0.034(11) -0.030(11) 0.039(15)
C16 0.198(26) 0.067(14) 0.121(19) 0.003(13) -0.091(19) -0.069(15)
B11 0.037(15) 0.095(21) 0.044(14) 0.029(15) 0.020(11) 0.006(11)
F11 0.159(16) 0.153(16) 0.075(8) 0.008(8) 0.024(8) -0.044(8)
F12 0.121(27) 0.141(24) 0.071(17) -0.043(16) -0.032(16) 0.068(18)
F13 0.094(21) 0.097(20) 0.112(21) -0.031(17) -0.036(15) -0.017(17)
F14 0.089(19) 0.072(22) 0.145(25) -0.004(17) -0.029(17) 0.027(15)
F12' 0.128(29) 0.107(26) 0.167(32) 0.072(24) -0.106(26) -0.061(21)
F13' 0.053(22) 0.157(36) 0.130(32) 0.030(27) 0.008(21) 0.037(22)
F14' 0.277(60) 0.054(22) 0.148(37) -0.023(24) 0.149(38) -0.083(32)
C21 0.084(11) 0.084(11) 0.140(28) -0.021(18) 0.021(18) -0.026(13)
Cl21 0.066(3) 0.147(5) 0.163(6) 0.025(5) 0.004(5) -0.005(3)

loop_
_atom_site_label
_atom_site_type_symbol
_atom_site_fract_x
_atom_site_fract_y
_atom_site_fract_z
_atom_site_U_iso_or_equiv
_atom_site_thermal_displace_type
_atom_site_occupancy
_atom_site_calc_flag
_atom_site_refinement_flags
_atom_site_disorder_group
Ir1 Ir 0.30037(4) 0.77736(4) -0.00438(2) 0.0387(2) Uani 1 d . .
P1 P 0.2481(4) 0.7410(3) -0.0872(2) 0.0679(13) Uani 1 d . .
O1 O 0.3643(7) 0.6263(6) -0.0038(4) 0.062(3) Uani 1 d . .
F1 F 0.4754(6) 0.7566(7) -0.0688(3) 0.072(3) Uani 1 d . .
F2 F 0.6113(7) 0.8217(10) -0.0114(4) 0.129(5) Uani 1 d . .
F3 F 0.5197(8) 0.8837(11) 0.0425(5) 0.125(5) Uani 1 d . .
F4 F 0.5210(9) 0.7339(10) 0.0343(5) 0.132(5) Uani 1 d . .
F5 F 0.4200(8) 0.9920(7) -0.0266(4) 0.093(4) Uani 1 d . .
F6 F 0.5302(9) 0.9423(8) -0.0767(6) 0.124(5) Uani 1 d . .
F7 F 0.3800(10) 0.9247(9) -0.0965(5) 0.107(4) Uani 1 d . .
C1 C 0.2744(12) 0.7851(13) 0.0796(5) 0.064(5) Uani 1 d . .
C2 C 0.1961(11) 0.7401(12) 0.0540(6) 0.055(4) Uani 1 d . .
C3 C 0.1496(9) 0.8034(14) 0.0247(6) 0.064(5) Uani 1 d . .
C4 C 0.2074(11) 0.8957(10) 0.0230(5) 0.054(4) Uani 1 d . .
C5 C 0.2843(11) 0.8831(11) 0.0613(5) 0.047(4) Uani 1 d . .
C6 C 0.3377(13) 0.7367(14) 0.1231(5) 0.094(7) Uani 1 d . .
H6A H 0.3848(13) 0.7842(14) 0.1362(5) 0.140 Uiso 1 calc R .
H6B H 0.3726(13) 0.6803(14) 0.1091(5) 0.140 Uiso 1 calc R .
H6C H 0.2951(13) 0.7153(14) 0.1511(5) 0.140 Uiso 1 calc R .
C7 C 0.1602(14) 0.6375(15) 0.0666(7) 0.101(8) Uani 1 d . .
H7A H 0.2073(14) 0.6053(15) 0.0892(7) 0.151 Uiso 1 calc R .
H7B H 0.1534(14) 0.6000(15) 0.0349(7) 0.151 Uiso 1 calc R .
H7C H 0.0969(14) 0.6416(15) 0.0839(7) 0.151 Uiso 1 calc R .
C8 C 0.0482(10) 0.8050(13) 0.0012(8) 0.099(7) Uani 1 d . .
H8A H 0.0403(10) 0.8643(13) -0.0193(8) 0.148 Uiso 1 calc R .
H8B H -0.0007(10) 0.8040(13) 0.0285(8) 0.148 Uiso 1 calc R .
H8C H 0.0397(10) 0.7478(13) -0.0208(8) 0.148 Uiso 1 calc R .
C9 C 0.1813(10) 0.9882(10) -0.0001(7) 0.066(5) Uani 1 d . .
H9A H 0.1273(10) 0.9785(10) -0.0242(7) 0.099 Uiso 1 calc R .
H9B H 0.2377(10) 1.0146(10) -0.0185(7) 0.099 Uiso 1 calc R .
H9C H 0.1613(10) 1.0341(10) 0.0267(7) 0.099 Uiso 1 calc R .
C10 C 0.3428(14) 0.9640(13) 0.0834(7) 0.084(7) Uani 1 d . .
H10A H 0.3366(14) 1.0218(13) 0.0616(7) 0.126 Uiso 1 calc R .
H10B H 0.4114(14) 0.9444(13) 0.0852(7) 0.126 Uiso 1 calc R .
H10C H 0.3189(14) 0.9791(13) 0.1179(7) 0.126 Uiso 1 calc R .
C11 C 0.4378(11) 0.8176(10) -0.0313(6) 0.050(4) Uani 1 d . .
C12 C 0.5213(11) 0.8152(16) 0.0087(7) 0.070(5) Uani 1 d . .
C13 C 0.4458(14) 0.9172(15) -0.0573(9) 0.076(6) Uani 1 d . .
C14 C 0.1696(15) 0.8287(15) -0.1185(6) 0.084(6) Uani 1 d . .
H14A H 0.2031(15) 0.8916(15) -0.1207(6) 0.126 Uiso 1 calc R .
H14B H 0.1095(15) 0.8362(15) -0.0987(6) 0.126 Uiso 1 calc R .
H14C H 0.1538(15) 0.8057(15) -0.1531(6) 0.126 Uiso 1 calc R .
C15 C 0.3302(14) 0.7089(14) -0.1396(6) 0.099(8) Uani 1 d . .
H15A H 0.3781(14) 0.6612(14) -0.1275(6) 0.148 Uiso 1 calc R .
H15B H 0.3640(14) 0.7675(14) -0.1516(6) 0.148 Uiso 1 calc R .
H15C H 0.2925(14) 0.6807(14) -0.1679(6) 0.148 Uiso 1 calc R .
C16 C 0.1730(18) 0.6296(13) -0.0856(8) 0.129(10) Uani 1 d . .
H16A H 0.2096(18) 0.5772(13) -0.0688(8) 0.193 Uiso 1 calc R .
H16B H 0.1565(18) 0.6101(13) -0.1206(8) 0.193 Uiso 1 calc R .
H16C H 0.1130(18) 0.6424(13) -0.0663(8) 0.193 Uiso 1 calc R .
B11 B 0.4718(16) 0.4623(22) -0.1047(8) 0.059(6) Uani 1 d . .
F11 F 0.5073(10) 0.4891(11) -0.1507(4) 0.129(4) Uani 1 d . .
F12 F 0.4752(25) 0.5304(21) -0.0713(10) 0.111(10) Uani 0.55 d P 1
F13 F 0.3732(21) 0.4371(23) -0.1101(11) 0.101(10) Uani 0.55 d P 1
F14 F 0.5199(20) 0.3872(23) -0.0814(11) 0.102(10) Uani 0.55 d P 1
F12' F 0.5425(28) 0.4915(27) -0.0676(14) 0.134(16) Uani 0.45 d P 2
F13' F 0.3907(23) 0.5043(31) -0.0928(16) 0.113(11) Uani 0.45 d P 2
F14' F 0.4644(45) 0.3669(25) -0.1084(17) 0.160(22) Uani 0.45 d P 2
C21 C 0.3375(11) 0.3375(11) 0.0000 0.103(10) Uani 1 d S .
H21A H 0.3626(11) 0.3728(11) 0.0304 0.123 Uiso 1 calc R .
H21B H 0.3728(11) 0.3625(11) -0.0304 0.123 Uiso 0.00 calc PR .
Cl21 Cl 0.2156(3) 0.3642(4) -0.0069(3) 0.125(2) Uani 1 d . .

loop_
_atom_type_symbol
_atom_type_description
_atom_type_scat_dispersion_real
_atom_type_scat_dispersion_imag
_atom_type_scat_source
C C 0.0033 0.0016 'International Tables Vol C Tables 4.2.6.8 and 6.1.1.4'
H H 0.0000 0.0000 'International Tables Vol C Tables 4.2.6.8 and 6.1.1.4'
B B 0.0013 0.0007 'International Tables Vol C Tables 4.2.6.8 and 6.1.1.4'
O O 0.0106 0.0060 'International Tables Vol C Tables 4.2.6.8 and 6.1.1.4'
F F 0.0171 0.0103 'International Tables Vol C Tables 4.2.6.8 and 6.1.1.4'
P P 0.1023 0.0942 'International Tables Vol C Tables 4.2.6.8 and 6.1.1.4'
Cl Cl 0.1484 0.1585 'International Tables Vol C Tables 4.2.6.8 and 6.1.1.4'
Ir Ir -1.4442 7.9887 'International Tables Vol C Tables 4.2.6.8 and 6.1.1.4'

loop_
_geom_angle_atom_site_label_1
_geom_angle_atom_site_label_2
_geom_angle_atom_site_label_3
_geom_angle
_geom_angle_site_symmetry_1
_geom_angle_site_symmetry_3
_geom_angle_publ_flag
C11 Ir1 C2 154.4(6) . . ?
C11 Ir1 C4 116.2(5) . . ?
C2 Ir1 C4 63.7(5) . . ?
C11 Ir1 C3 155.5(6) . . ?
C2 Ir1 C3 35.0(5) . . ?
C4 Ir1 C3 39.5(5) . . ?
C11 Ir1 C1 117.6(7) . . ?
C2 Ir1 C1 37.5(5) . . ?
C4 Ir1 C1 63.2(5) . . ?
C3 Ir1 C1 60.6(6) . . ?
C11 Ir1 C5 100.0(6) . . ?
C2 Ir1 C5 63.2(6) . . ?
C4 Ir1 C5 38.4(5) . . ?
C3 Ir1 C5 63.2(6) . . ?
C1 Ir1 C5 37.3(5) . . ?
C11 Ir1 O1 83.9(5) . . ?
C2 Ir1 O1 92.1(5) . . ?
C4 Ir1 O1 155.5(5) . . ?
C3 Ir1 O1 120.4(6) . . ?
C1 Ir1 O1 95.8(5) . . ?
C5 Ir1 O1 128.7(4) . . ?
C11 Ir1 P1 91.3(5) . . ?
C2 Ir1 P1 113.7(5) . . ?
C4 Ir1 P1 106.4(4) . . ?
C3 Ir1 P1 93.7(4) . . ?
C1 Ir1 P1 151.0(5) . . ?
C5 Ir1 P1 144.3(4) . . ?
O1 Ir1 P1 85.9(3) . . ?
C14 P1 C16 103.2(10) . . ?
C14 P1 C15 100.9(8) . . ?
C16 P1 C15 99.3(11) . . ?
C14 P1 Ir1 117.4(6) . . ?
C16 P1 Ir1 109.1(7) . . ?
C15 P1 Ir1 123.8(6) . . ?
C2 C1 C5 109.0(13) . . ?
C2 C1 C6 125.3(16) . . ?
C5 C1 C6 125.7(17) . . ?
C2 C1 Ir1 68.4(8) . . ?
C5 C1 Ir1 72.6(7) . . ?
C6 C1 Ir1 126.9(9) . . ?
C3 C2 C1 110.8(15) . . ?
C3 C2 C7 125.1(16) . . ?
C1 C2 C7 123.2(15) . . ?
C3 C2 Ir1 75.8(9) . . ?
C1 C2 Ir1 74.1(8) . . ?
C7 C2 Ir1 125.9(13) . . ?
C2 C3 C4 108.5(13) . . ?
C2 C3 C8 133.3(17) . . ?
C4 C3 C8 117.4(15) . . ?
C2 C3 Ir1 69.1(8) . . ?
C4 C3 Ir1 68.6(7) . . ?
C8 C3 Ir1 135.5(13) . . ?
C9 C4 C5 124.4(15) . . ?
C9 C4 C3 128.6(15) . . ?
C5 C4 C3 105.2(11) . . ?
C9 C4 Ir1 131.2(10) . . ?
C5 C4 Ir1 73.4(7) . . ?
C3 C4 Ir1 71.9(7) . . ?
C1 C5 C4 105.7(14) . . ?
C1 C5 C10 128.5(15) . . ?
C4 C5 C10 124.5(14) . . ?
C1 C5 Ir1 70.1(7) . . ?
C4 C5 Ir1 68.2(8) . . ?
C10 C5 Ir1 136.2(11) . . ?
F1 C11 C13 101.4(12) . . ?
F1 C11 C12 100.8(11) . . ?
C13 C11 C12 105.4(16) . . ?
F1 C11 Ir1 114.4(11) . . ?
C13 C11 Ir1 116.8(10) . . ?
C12 C11 Ir1 115.9(10) . . ?
F4 C12 F3 106.0(17) . . ?
F4 C12 F2 105.1(16) . . ?
F3 C12 F2 103.5(16) . . ?
F4 C12 C11 111.1(15) . . ?
F3 C12 C11 115.6(15) . . ?
F2 C12 C11 114.5(15) . . ?
F6 C13 F7 106.1(17) . . ?
F6 C13 F5 105.1(15) . . ?
F7 C13 F5 102.3(17) . . ?
F6 C13 C11 118.0(18) . . ?
F7 C13 C11 110.6(15) . . ?
F5 C13 C11 113.3(16) . . ?
F13' B11 F14' 113.3(32) . . ?
F12 B11 F11 113.3(26) . . ?
F13' B11 F11 113.9(26) . . ?
F14' B11 F11 103.4(24) . . ?
F12 B11 F13 106.5(25) . . ?
F11 B11 F13 109.0(21) . . ?
F12 B11 F14 103.4(24) . . ?
F11 B11 F14 115.3(24) . . ?
F13 B11 F14 108.9(25) . . ?
F13' B11 F12' 107.4(37) . . ?
F14' B11 F12' 112.5(36) . . ?
F11 B11 F12' 106.3(21) . . ?
Cl21 C21 Cl21 115.1(13) . 7 ?

loop_
_geom_bond_atom_site_label_1
_geom_bond_atom_site_label_2
_geom_bond_distance
_geom_bond_site_symmetry_2
_geom_bond_publ_flag
Ir1 C11 2.087(15) . ?
Ir1 C2 2.151(14) . ?
Ir1 C4 2.186(13) . ?
Ir1 C3 2.232(12) . ?
Ir1 C1 2.224(12) . ?
Ir1 C5 2.257(13) . ?
Ir1 O1 2.251(7) . ?
Ir1 P1 2.332(4) . ?
P1 C14 1.809(14) . ?
P1 C16 1.84(2) . ?
P1 C15 1.83(2) . ?
F1 C11 1.389(14) . ?
F2 C12 1.34(2) . ?
F3 C12 1.29(2) . ?
F4 C12 1.30(2) . ?
F5 C13 1.35(2) . ?
F6 C13 1.31(2) . ?
F7 C13 1.37(2) . ?
C1 C2 1.41(2) . ?
C1 C5 1.43(2) . ?
C1 C6 1.58(2) . ?
C2 C3 1.32(2) . ?
C2 C7 1.53(2) . ?
C3 C4 1.50(2) . ?
C3 C8 1.52(2) . ?
C4 C9 1.45(2) . ?
C4 C5 1.46(2) . ?
C5 C10 1.49(2) . ?
C11 C13 1.53(2) . ?
C11 C12 1.55(2) . ?
B11 F12 1.28(3) . ?
B11 F13' 1.29(4) . ?
B11 F14' 1.32(4) . ?
B11 F11 1.35(2) . ?
B11 F13 1.40(3) . ?
B11 F14 1.37(3) . ?
B11 F12' 1.43(4) . ?
C21 Cl21 1.722(12) . ?
C21 Cl21 1.722(12) 7 ?
